data_4124703
loop_
_publ_author_name
'Watanabe, T.'
'Atoji, M.'

_publ_section_title
;
 Crystal Structure of Cesium pentachloromonoaquothallate, Cs2 Tl Cl5 (H2
 O)
;
_journal_name_full 'Journal of the American Chemical Society'
_journal_page_first 3819
_journal_page_last 3820
_journal_volume 72
_journal_year 1950
_chemical_formula_sum 'Cl5 Cs2 H2 O Tl'
_chemical_name_systematic 'Cs2 Tl Cl5 (H2 O)'
_space_group_IT_number 62
_symmetry_space_group_name_Hall '-P 2ac 2n'
_symmetry_space_group_name_H-M 'P n m a'
_cell_angle_alpha 90
_cell_angle_beta 90
_cell_angle_gamma 90
_cell_formula_units_Z 4
_cell_length_a 14.36
_cell_length_b 10.61
_cell_length_c 7.38
_cell_volume 1124.414
_citation_journal_id_ASTM JACSAT
_cod_data_source_file Watanabe_JACSAT_1950_1438.cif
_cod_data_source_block H2Cl5Cs2O1Tl1
_cod_original_formula_sum 'H2 Cl5 Cs2 O1 Tl1'
_cod_database_code 4124703

loop_
_symmetry_equiv_pos_as_xyz
x,y,z
-x+1/2,-y,z+1/2
x+1/2,-y+1/2,-z+1/2
-x,y+1/2,-z
-x,-y,-z
x-1/2,y,-z-1/2
-x-1/2,y-1/2,z-1/2
x,-y-1/2,z

loop_
_atom_site_label
_atom_site_type_symbol
_atom_site_fract_x
_atom_site_fract_y
_atom_site_fract_z
_atom_site_occupancy
_atom_site_U_iso_or_equiv
O1 O-2 0.01 0.25 0.5 1 0.0
Cs1 Cs+1 0.365 0 0.3 1 0.0
Cl1 Cl-1 0.002 0.25 0.049 1 0.0
Cl2 Cl-1 0.25 0.25 0.065 1 0.0
Cl3 Cl-1 0.238 0.25 0.554 1 0.0
Cl4 Cl-1 0.12 0.01 0.3 1 0.0
Tl1 Tl+3 0.123 0.25 0.3 1 0.0
